data_7216171
loop_
_publ_author_name
'Harrowfield, Jack M.'
'Hirsch, Anna Katharina Herta'
'sirlin, claude'
'Lehn, Jean-Marie'

_publ_section_title
;
 A Doubly Hermaphroditic Chiral Crown Ether
;
_journal_name_full CrystEngComm
_journal_paper_doi 10.1039/c4ce00879k
_journal_year 2014
_chemical_absolute_configuration rm
_chemical_formula_moiety 'C60 H76 N4 O18 S4'
_chemical_formula_sum 'C60 H76 N4 O18 S4'
_chemical_formula_weight 1269.49
_chemical_name_systematic
;
 ?
;
_space_group_IT_number 1
_symmetry_cell_setting triclinic
_symmetry_space_group_name_Hall 'P 1'
_symmetry_space_group_name_H-M 'P 1'
_atom_sites_solution_hydrogens geom
_atom_sites_solution_primary direct
_atom_sites_solution_secondary difmap
_audit_creation_method SHELXL-97
_cell_angle_alpha 65.540(2)
_cell_angle_beta 70.737(2)
_cell_angle_gamma 79.985(2)
_cell_formula_units_Z 1
_cell_length_a 9.3854(5)
_cell_length_b 14.0773(6)
_cell_length_c 14.0972(6)
_cell_measurement_reflns_used 9584
_cell_measurement_temperature 173(2)
_cell_measurement_theta_max 27.485
_cell_measurement_theta_min 0.998
_cell_volume 1598.95(13)
_computing_cell_refinement 'Denzo (Nonius B.V., 1998)'
_computing_data_collection 'Collect (Nonius B.V., 1998)'
_computing_data_reduction 'Denzo (Nonius B.V., 1998)'
_computing_molecular_graphics 'PLATON 98 (Spek, 1998)'
_computing_publication_material 'SHELXL-97 (Sheldrick, 1997)'
_computing_structure_refinement 'SHELXL-97 (Sheldrick, 1997)'
_computing_structure_solution 'SHELXS-97 (Sheldrick, 1997)'
_diffrn_ambient_temperature 173(2)
_diffrn_measured_fraction_theta_full 0.994
_diffrn_measured_fraction_theta_max 0.994
_diffrn_measurement_device_type KappaCCD
_diffrn_measurement_method 'phi and omega scans'
_diffrn_radiation_monochromator graphite
_diffrn_radiation_source 'fine-focus sealed tube'
_diffrn_radiation_type MoK\a
_diffrn_radiation_wavelength 0.71073
_diffrn_reflns_av_R_equivalents 0.1095
_diffrn_reflns_av_sigmaI/netI 0.1013
_diffrn_reflns_limit_h_max 12
_diffrn_reflns_limit_h_min -10
_diffrn_reflns_limit_k_max 18
_diffrn_reflns_limit_k_min -18
_diffrn_reflns_limit_l_max 18
_diffrn_reflns_limit_l_min -18
_diffrn_reflns_number 16352
_diffrn_reflns_theta_full 27.45
_diffrn_reflns_theta_max 27.45
_diffrn_reflns_theta_min 1.59
_exptl_absorpt_coefficient_mu 0.221
_exptl_absorpt_correction_type none
_exptl_crystal_colour colorless
_exptl_crystal_density_diffrn 1.318
_exptl_crystal_density_method 'not measured'
_exptl_crystal_description plate
_exptl_crystal_F_000 672
_exptl_crystal_size_max 0.50
_exptl_crystal_size_mid 0.14
_exptl_crystal_size_min 0.04
_refine_diff_density_max 0.461
_refine_diff_density_min -0.531
_refine_diff_density_rms 0.130
_refine_ls_abs_structure_details 'Flack H D (1983), Acta Cryst. A39, 876-881'
_refine_ls_abs_structure_Flack 0.08(9)
_refine_ls_extinction_method none
_refine_ls_goodness_of_fit_ref 1.080
_refine_ls_hydrogen_treatment constr
_refine_ls_matrix_type full
_refine_ls_number_parameters 779
_refine_ls_number_reflns 11142
_refine_ls_number_restraints 3
_refine_ls_restrained_S_all 1.079
_refine_ls_R_factor_all 0.1041
_refine_ls_R_factor_gt 0.0720
_refine_ls_shift/su_max 0.000
_refine_ls_shift/su_mean 0.000
_refine_ls_structure_factor_coef Fsqd
_refine_ls_weighting_details 'calc w=1/[\s^2^(Fo^2^)+(0.1074P)^2^+0.0919P] where P=(Fo^2^+2Fc^2^)/3'
_refine_ls_weighting_scheme calc
_refine_ls_wR_factor_gt 0.1680
_refine_ls_wR_factor_ref 0.1977
_reflns_number_gt 8232
_reflns_number_total 11142
_reflns_threshold_expression I>2sigma(I)
_cod_data_source_file c4ce00879k1.cif
_cod_data_source_block anna16
_cod_depositor_comments
;
The following automatic conversions were performed:

'_symmetry_cell_setting' value 'Triclinic' changed to 'triclinic'
according to
/usr/data/users/saulius/crontab/automatic-downloads/rss-feeds/RSC/lib/dictionaries/cif_core.dic
dictionary named 'cif_core.dic' version 2.4.2 from 2011-04-26.

Automatic conversion script
Id: cif_fix_values 2281 2013-09-26 08:29:07Z andrius 
;
_cod_database_code 7216171

loop_
_symmetry_equiv_pos_as_xyz
'x, y, z'

loop_
_atom_site_label
_atom_site_type_symbol
_atom_site_fract_x
_atom_site_fract_y
_atom_site_fract_z
_atom_site_U_iso_or_equiv
_atom_site_adp_type
_atom_site_occupancy
_atom_site_symmetry_multiplicity
_atom_site_calc_flag
_atom_site_refinement_flags
C1 C -0.4116(6) 0.6281(4) 0.6711(4) 0.0251(11) Uani 1 1 d .
H1 H -0.4973 0.5843 0.6890 0.030 Uiso 1 1 calc R
C2 C -0.3594(6) 0.6873(4) 0.5484(4) 0.0268(12) Uani 1 1 d .
H2 H -0.4451 0.7339 0.5248 0.032 Uiso 1 1 calc R
C3 C -0.2110(7) 0.8280(4) 0.4142(4) 0.0316(13) Uani 1 1 d .
H3A H -0.2972 0.8797 0.4090 0.038 Uiso 1 1 calc R
H3B H -0.1994 0.7948 0.3622 0.038 Uiso 1 1 calc R
C4 C -0.0683(7) 0.8816(4) 0.3869(5) 0.0346(13) Uani 1 1 d .
H4A H -0.0599 0.9462 0.3206 0.042 Uiso 1 1 calc R
H4B H -0.0704 0.9007 0.4475 0.042 Uiso 1 1 calc R
C5 C 0.1983(7) 0.8473(5) 0.3570(5) 0.0389(14) Uani 1 1 d .
H5A H 0.1823 0.8890 0.4018 0.047 Uiso 1 1 calc R
H5B H 0.2425 0.8926 0.2799 0.047 Uiso 1 1 calc R
C6 C 0.3053(7) 0.7557(5) 0.3914(4) 0.0352(14) Uani 1 1 d .
H6A H 0.2972 0.7040 0.3628 0.042 Uiso 1 1 calc R
H6B H 0.4099 0.7798 0.3583 0.042 Uiso 1 1 calc R
C7 C 0.1452(6) 0.6463(4) 0.5608(4) 0.0212(11) Uani 1 1 d .
H7 H 0.0691 0.6808 0.5198 0.025 Uiso 1 1 calc R
C8 C 0.0806(6) 0.6474(4) 0.6753(4) 0.0212(11) Uani 1 1 d .
H8 H -0.0171 0.6112 0.7110 0.025 Uiso 1 1 calc R
C9 C 0.1149(7) 0.5437(5) 0.8510(4) 0.0364(14) Uani 1 1 d .
H9A H 0.0538 0.5981 0.8763 0.044 Uiso 1 1 calc R
H9B H 0.1955 0.5170 0.8877 0.044 Uiso 1 1 calc R
C10 C 0.0157(8) 0.4558(4) 0.8835(5) 0.0408(15) Uani 1 1 d .
H10A H 0.0646 0.4129 0.8398 0.049 Uiso 1 1 calc R
H10B H 0.0027 0.4105 0.9611 0.049 Uiso 1 1 calc R
C11 C -0.2017(7) 0.4274(4) 0.8461(5) 0.0355(14) Uani 1 1 d .
H11A H -0.2320 0.3637 0.9126 0.043 Uiso 1 1 calc R
H11B H -0.1309 0.4062 0.7878 0.043 Uiso 1 1 calc R
C12 C -0.3387(7) 0.4847(4) 0.8118(4) 0.0345(14) Uani 1 1 d .
H12A H -0.4037 0.4350 0.8141 0.041 Uiso 1 1 calc R
H12B H -0.3981 0.5194 0.8620 0.041 Uiso 1 1 calc R
C13 C -0.4652(6) 0.7011(4) 0.7344(4) 0.0264(12) Uani 1 1 d .
C14 C -0.3786(6) 0.8033(4) 0.8079(4) 0.0268(12) Uani 1 1 d .
H14 H -0.4892 0.8058 0.8455 0.032 Uiso 1 1 calc R
C15 C -0.3334(6) 0.9143(5) 0.7358(5) 0.0338(14) Uani 1 1 d .
C16 C -0.3270(11) 1.0500(6) 0.5656(6) 0.064(2) Uani 1 1 d .
H16A H -0.3962 1.1021 0.5888 0.097 Uiso 1 1 calc R
H16B H -0.3316 1.0575 0.4944 0.097 Uiso 1 1 calc R
H16C H -0.2237 1.0605 0.5604 0.097 Uiso 1 1 calc R
C17 C -0.2965(6) 0.7546(4) 0.8961(4) 0.0293(12) Uani 1 1 d .
H17A H -0.2865 0.8093 0.9201 0.035 Uiso 1 1 calc R
H17B H -0.1933 0.7310 0.8635 0.035 Uiso 1 1 calc R
C18 C -0.5464(7) 0.7142(5) 1.0803(5) 0.0403(15) Uani 1 1 d .
H18A H -0.6200 0.7398 1.0376 0.048 Uiso 1 1 calc R
H18B H -0.5977 0.6642 1.1535 0.048 Uiso 1 1 calc R
C19 C -0.4999(7) 0.8056(5) 1.0919(4) 0.0359(14) Uani 1 1 d .
C20 C -0.5468(8) 0.9057(5) 1.0354(5) 0.0451(16) Uani 1 1 d .
H20 H -0.6100 0.9158 0.9912 0.054 Uiso 1 1 calc R
C21 C -0.5044(9) 0.9924(6) 1.0414(6) 0.057(2) Uani 1 1 d .
H21 H -0.5387 1.0607 1.0022 0.069 Uiso 1 1 calc R
C22 C -0.4119(9) 0.9780(6) 1.1048(6) 0.056(2) Uani 1 1 d .
H22 H -0.3804 1.0365 1.1088 0.067 Uiso 1 1 calc R
C23 C -0.3652(8) 0.8786(7) 1.1624(5) 0.0508(19) Uani 1 1 d .
H23 H -0.3029 0.8691 1.2071 0.061 Uiso 1 1 calc R
C24 C -0.4077(7) 0.7915(6) 1.1565(4) 0.0428(16) Uani 1 1 d .
H24 H -0.3738 0.7233 1.1962 0.051 Uiso 1 1 calc R
C25 C -0.3094(6) 0.6128(4) 0.4879(4) 0.0251(11) Uani 1 1 d .
C26 C -0.0985(6) 0.5046(4) 0.4221(4) 0.0273(12) Uani 1 1 d .
H26 H -0.1700 0.5001 0.3850 0.033 Uiso 1 1 calc R
C27 C -0.0652(7) 0.3936(4) 0.4980(5) 0.0316(13) Uani 1 1 d .
C28 C -0.1607(11) 0.2603(6) 0.6698(6) 0.072(2) Uani 1 1 d .
H28A H -0.1438 0.2072 0.6387 0.107 Uiso 1 1 calc R
H28B H -0.2511 0.2447 0.7326 0.107 Uiso 1 1 calc R
H28C H -0.0730 0.2601 0.6930 0.107 Uiso 1 1 calc R
C29 C 0.0473(6) 0.5504(5) 0.3343(4) 0.0330(13) Uani 1 1 d .
H29A H 0.1081 0.4947 0.3111 0.040 Uiso 1 1 calc R
H29B H 0.1070 0.5741 0.3661 0.040 Uiso 1 1 calc R
C30 C -0.0464(8) 0.5893(5) 0.1530(5) 0.0422(15) Uani 1 1 d .
H30A H -0.1489 0.5642 0.1976 0.051 Uiso 1 1 calc R
H30B H -0.0536 0.6390 0.0803 0.051 Uiso 1 1 calc R
C31 C 0.0568(7) 0.4971(5) 0.1403(5) 0.0388(15) Uani 1 1 d .
C32 C -0.0001(8) 0.3982(5) 0.1891(5) 0.0473(17) Uani 1 1 d .
H32 H -0.1033 0.3884 0.2302 0.057 Uiso 1 1 calc R
C33 C 0.0938(12) 0.3137(6) 0.1777(6) 0.066(2) Uani 1 1 d .
H33 H 0.0537 0.2463 0.2107 0.079 Uiso 1 1 calc R
C34 C 0.2425(11) 0.3255(7) 0.1201(6) 0.063(2) Uani 1 1 d .
H34 H 0.3062 0.2667 0.1140 0.076 Uiso 1 1 calc R
C35 C 0.2989(9) 0.4234(7) 0.0710(6) 0.057(2) Uani 1 1 d .
H35 H 0.4021 0.4326 0.0297 0.068 Uiso 1 1 calc R
C36 C 0.2067(8) 0.5090(6) 0.0811(5) 0.0436(16) Uani 1 1 d .
H36 H 0.2472 0.5764 0.0470 0.052 Uiso 1 1 calc R
C37 C 0.1721(6) 0.5338(4) 0.5706(4) 0.0237(11) Uani 1 1 d .
C38 C 0.3572(6) 0.3935(4) 0.5509(4) 0.0296(12) Uani 1 1 d .
H38 H 0.2764 0.3673 0.5374 0.036 Uiso 1 1 calc R
C39 C 0.3754(7) 0.3219(5) 0.6639(5) 0.0411(15) Uani 1 1 d .
C40 C 0.4086(9) 0.1441(6) 0.7750(5) 0.064(2) Uani 1 1 d .
H40A H 0.5126 0.1495 0.7725 0.096 Uiso 1 1 calc R
H40B H 0.3957 0.0740 0.7809 0.096 Uiso 1 1 calc R
H40C H 0.3384 0.1565 0.8382 0.096 Uiso 1 1 calc R
C41 C 0.5093(6) 0.3880(4) 0.4665(4) 0.0292(12) Uani 1 1 d .
H41A H 0.5288 0.3157 0.4691 0.035 Uiso 1 1 calc R
H41B H 0.5908 0.4036 0.4874 0.035 Uiso 1 1 calc R
C42 C 0.4289(7) 0.4004(5) 0.2877(5) 0.0372(14) Uani 1 1 d .
H42A H 0.3337 0.3742 0.3453 0.045 Uiso 1 1 calc R
H42B H 0.4019 0.4476 0.2206 0.045 Uiso 1 1 calc R
C43 C 0.5232(7) 0.3089(5) 0.2671(5) 0.0324(13) Uani 1 1 d .
C44 C 0.4870(8) 0.2085(5) 0.3357(5) 0.0474(17) Uani 1 1 d .
H44 H 0.4026 0.1959 0.3988 0.057 Uiso 1 1 calc R
C45 C 0.5716(9) 0.1248(6) 0.3146(6) 0.0550(19) Uani 1 1 d .
H45 H 0.5437 0.0553 0.3618 0.066 Uiso 1 1 calc R
C46 C 0.6960(8) 0.1425(5) 0.2253(6) 0.0503(18) Uani 1 1 d .
H46 H 0.7549 0.0853 0.2110 0.060 Uiso 1 1 calc R
C47 C 0.7355(8) 0.2427(5) 0.1568(6) 0.0509(18) Uani 1 1 d .
H47 H 0.8229 0.2548 0.0959 0.061 Uiso 1 1 calc R
C48 C 0.6484(7) 0.3262(5) 0.1763(5) 0.0398(15) Uani 1 1 d .
H48 H 0.6742 0.3955 0.1274 0.048 Uiso 1 1 calc R
C49 C 0.0492(6) 0.7605(4) 0.6678(4) 0.0221(11) Uani 1 1 d .
C50 C 0.1137(7) 0.9027(4) 0.6961(4) 0.0291(12) Uani 1 1 d .
H50 H 0.0030 0.9151 0.7269 0.035 Uiso 1 1 calc R
C51 C 0.1645(8) 0.9788(4) 0.5781(5) 0.0374(15) Uani 1 1 d .
C52 C 0.0890(11) 1.1212(6) 0.4355(6) 0.065(2) Uani 1 1 d .
H52A H 0.1778 1.1609 0.4153 0.098 Uiso 1 1 calc R
H52B H 0.0016 1.1695 0.4251 0.098 Uiso 1 1 calc R
H52C H 0.1086 1.0809 0.3898 0.098 Uiso 1 1 calc R
C53 C 0.1985(6) 0.9183(4) 0.7628(4) 0.0282(12) Uani 1 1 d .
H53A H 0.1778 0.9908 0.7596 0.034 Uiso 1 1 calc R
H53B H 0.3082 0.9096 0.7298 0.034 Uiso 1 1 calc R
C54 C -0.0242(7) 0.8954(4) 0.9613(5) 0.0356(14) Uani 1 1 d .
H54A H -0.0894 0.9186 0.9123 0.043 Uiso 1 1 calc R
H54B H -0.0806 0.8452 1.0326 0.043 Uiso 1 1 calc R
C55 C 0.0087(6) 0.9881(4) 0.9762(5) 0.0324(13) Uani 1 1 d .
C56 C -0.0131(8) 1.0875(5) 0.9013(5) 0.0429(15) Uani 1 1 d .
H56 H -0.0529 1.0966 0.8441 0.051 Uiso 1 1 calc R
C57 C 0.0245(8) 1.1737(5) 0.9117(6) 0.0510(18) Uani 1 1 d .
H57 H 0.0108 1.2417 0.8603 0.061 Uiso 1 1 calc R
C58 C 0.0801(7) 1.1628(5) 0.9935(6) 0.0444(16) Uani 1 1 d .
H58 H 0.1073 1.2223 0.9983 0.053 Uiso 1 1 calc R
C59 C 0.0965(8) 1.0637(5) 1.0697(5) 0.0465(17) Uani 1 1 d .
H59 H 0.1328 1.0550 1.1284 0.056 Uiso 1 1 calc R
C60 C 0.0604(7) 0.9774(5) 1.0606(5) 0.0399(15) Uani 1 1 d .
H60 H 0.0715 0.9097 1.1135 0.048 Uiso 1 1 calc R
N1 N -0.3552(5) 0.7383(3) 0.7462(3) 0.0273(10) Uani 1 1 d .
H1N H -0.2616 0.7228 0.7145 0.033 Uiso 1 1 calc R
N2 N -0.1699(5) 0.5718(3) 0.4816(3) 0.0277(10) Uani 1 1 d .
H2N H -0.1175 0.5862 0.5152 0.033 Uiso 1 1 calc R
N3 N 0.3172(5) 0.4996(3) 0.5445(4) 0.0277(10) Uani 1 1 d .
H3N H 0.3894 0.5427 0.5232 0.033 Uiso 1 1 calc R
N4 N 0.1411(5) 0.7966(3) 0.6991(4) 0.0255(9) Uani 1 1 d .
H4N H 0.2167 0.7570 0.7210 0.031 Uiso 1 1 calc R
O1 O -0.2895(4) 0.5607(3) 0.7039(3) 0.0277(8) Uani 1 1 d .
O2 O -0.2386(4) 0.7502(3) 0.5230(3) 0.0251(8) Uani 1 1 d .
O3 O 0.0566(4) 0.8118(3) 0.3697(3) 0.0350(9) Uani 1 1 d .
O4 O 0.2775(4) 0.7053(3) 0.5071(3) 0.0257(8) Uani 1 1 d .
O5 O 0.1832(4) 0.5903(3) 0.7355(3) 0.0250(8) Uani 1 1 d .
O6 O -0.1295(5) 0.4955(3) 0.8670(3) 0.0342(9) Uani 1 1 d .
O7 O -0.5992(4) 0.7184(3) 0.7728(3) 0.0381(10) Uani 1 1 d .
O8 O -0.2770(5) 0.9695(3) 0.7607(3) 0.0402(10) Uani 1 1 d .
O9 O -0.3703(5) 0.9467(3) 0.6440(3) 0.0465(11) Uani 1 1 d .
O10 O -0.3933(4) 0.5964(3) 0.4463(3) 0.0365(10) Uani 1 1 d .
O11 O 0.0450(5) 0.3406(3) 0.4767(4) 0.0468(11) Uani 1 1 d .
O12 O -0.1817(5) 0.3618(3) 0.5888(3) 0.0434(11) Uani 1 1 d .
O13 O 0.0637(4) 0.4790(3) 0.6031(3) 0.0306(9) Uani 1 1 d .
O14 O 0.3861(7) 0.3479(4) 0.7293(4) 0.0700(17) Uani 1 1 d .
O15 O 0.3772(6) 0.2229(3) 0.6745(4) 0.0519(12) Uani 1 1 d .
O16 O -0.0569(4) 0.8121(3) 0.6357(3) 0.0279(8) Uani 1 1 d .
O17 O 0.2867(7) 0.9744(5) 0.5164(4) 0.089(2) Uani 1 1 d .
O18 O 0.0576(6) 1.0495(4) 0.5505(4) 0.0572(13) Uani 1 1 d .
S1 S -0.38779(18) 0.64549(11) 1.01416(12) 0.0392(4) Uani 1 1 d .
S2 S 0.01429(18) 0.65898(11) 0.21592(12) 0.0391(4) Uani 1 1 d .
S3 S 0.51859(17) 0.47613(11) 0.32863(11) 0.0358(4) Uani 1 1 d .
S4 S 0.14875(17) 0.82903(11) 0.90397(11) 0.0336(3) Uani 1 1 d .

loop_
_atom_site_aniso_label
_atom_site_aniso_U_11
_atom_site_aniso_U_22
_atom_site_aniso_U_33
_atom_site_aniso_U_23
_atom_site_aniso_U_13
_atom_site_aniso_U_12
C1 0.018(3) 0.034(3) 0.029(3) -0.016(2) -0.008(2) -0.002(2)
C2 0.022(3) 0.036(3) 0.031(3) -0.017(2) -0.014(2) 0.002(2)
C3 0.036(3) 0.030(3) 0.030(3) -0.008(2) -0.022(3) 0.010(2)
C4 0.042(4) 0.029(3) 0.028(3) -0.005(2) -0.012(3) -0.002(3)
C5 0.035(3) 0.043(3) 0.031(3) -0.007(3) -0.007(3) -0.005(3)
C6 0.028(3) 0.047(3) 0.022(3) -0.012(2) 0.004(2) -0.008(3)
C7 0.016(2) 0.027(3) 0.020(2) -0.010(2) -0.005(2) 0.001(2)
C8 0.019(3) 0.027(3) 0.020(2) -0.010(2) -0.008(2) -0.002(2)
C9 0.049(4) 0.038(3) 0.023(3) -0.008(2) -0.019(3) 0.007(3)
C10 0.057(4) 0.027(3) 0.029(3) 0.001(2) -0.017(3) 0.000(3)
C11 0.052(4) 0.018(3) 0.029(3) -0.001(2) -0.011(3) -0.004(3)
C12 0.034(3) 0.031(3) 0.028(3) -0.007(2) 0.001(3) -0.007(2)
C13 0.021(3) 0.037(3) 0.022(2) -0.012(2) -0.007(2) 0.002(2)
C14 0.024(3) 0.032(3) 0.031(3) -0.019(2) -0.006(2) 0.000(2)
C15 0.025(3) 0.043(3) 0.035(3) -0.023(3) -0.005(2) 0.010(3)
C16 0.095(6) 0.044(4) 0.039(4) -0.006(3) -0.015(4) 0.000(4)
C17 0.024(3) 0.038(3) 0.029(3) -0.019(2) -0.003(2) -0.002(2)
C18 0.035(3) 0.045(3) 0.032(3) -0.012(3) -0.002(3) -0.004(3)
C19 0.030(3) 0.047(4) 0.023(3) -0.012(3) -0.001(2) 0.002(3)
C20 0.046(4) 0.048(4) 0.042(3) -0.016(3) -0.018(3) 0.004(3)
C21 0.071(5) 0.045(4) 0.061(4) -0.022(3) -0.026(4) 0.005(4)
C22 0.061(5) 0.067(5) 0.045(4) -0.031(4) -0.001(4) -0.016(4)
C23 0.037(4) 0.092(6) 0.033(3) -0.038(4) -0.006(3) 0.000(4)
C24 0.038(4) 0.063(4) 0.023(3) -0.016(3) -0.006(3) 0.002(3)
C25 0.017(3) 0.032(3) 0.031(3) -0.013(2) -0.013(2) 0.000(2)
C26 0.025(3) 0.035(3) 0.025(3) -0.014(2) -0.010(2) 0.001(2)
C27 0.035(3) 0.030(3) 0.037(3) -0.016(2) -0.015(3) 0.001(3)
C28 0.101(7) 0.042(4) 0.052(4) 0.007(3) -0.025(4) -0.012(4)
C29 0.023(3) 0.049(4) 0.028(3) -0.019(3) -0.009(2) 0.006(3)
C30 0.044(4) 0.046(4) 0.036(3) -0.012(3) -0.015(3) -0.003(3)
C31 0.041(4) 0.053(4) 0.027(3) -0.014(3) -0.018(3) 0.001(3)
C32 0.054(4) 0.055(4) 0.034(3) -0.016(3) -0.009(3) -0.016(4)
C33 0.113(8) 0.042(4) 0.052(4) -0.013(3) -0.044(5) 0.000(4)
C34 0.083(6) 0.070(6) 0.050(4) -0.033(4) -0.040(4) 0.028(5)
C35 0.054(5) 0.087(6) 0.038(4) -0.031(4) -0.019(3) 0.006(4)
C36 0.045(4) 0.063(4) 0.028(3) -0.020(3) -0.011(3) -0.006(3)
C37 0.024(3) 0.030(3) 0.020(2) -0.014(2) -0.007(2) 0.003(2)
C38 0.030(3) 0.029(3) 0.034(3) -0.015(2) -0.010(2) 0.000(2)
C39 0.042(4) 0.038(4) 0.035(3) -0.014(3) -0.007(3) 0.009(3)
C40 0.059(5) 0.060(5) 0.042(4) -0.001(3) -0.012(4) 0.022(4)
C41 0.033(3) 0.031(3) 0.028(3) -0.018(2) -0.008(2) 0.004(2)
C42 0.038(3) 0.042(3) 0.037(3) -0.022(3) -0.013(3) 0.007(3)
C43 0.030(3) 0.041(3) 0.036(3) -0.020(3) -0.018(3) 0.006(3)
C44 0.045(4) 0.053(4) 0.041(3) -0.019(3) -0.005(3) -0.007(3)
C45 0.059(5) 0.041(4) 0.063(5) -0.016(3) -0.019(4) -0.006(3)
C46 0.058(5) 0.050(4) 0.060(4) -0.035(4) -0.026(4) 0.011(3)
C47 0.048(4) 0.053(4) 0.049(4) -0.028(3) -0.005(3) 0.006(3)
C48 0.040(4) 0.043(4) 0.036(3) -0.016(3) -0.009(3) 0.000(3)
C49 0.019(3) 0.028(3) 0.017(2) -0.010(2) -0.002(2) 0.001(2)
C50 0.035(3) 0.026(3) 0.026(3) -0.011(2) -0.005(2) -0.007(2)
C51 0.048(4) 0.032(3) 0.030(3) -0.010(2) -0.008(3) -0.008(3)
C52 0.099(7) 0.039(4) 0.050(4) 0.008(3) -0.040(4) -0.013(4)
C53 0.030(3) 0.023(3) 0.030(3) -0.010(2) -0.005(2) -0.005(2)
C54 0.035(3) 0.036(3) 0.030(3) -0.013(2) -0.004(3) 0.002(3)
C55 0.024(3) 0.032(3) 0.036(3) -0.014(2) -0.004(2) 0.004(2)
C56 0.051(4) 0.035(3) 0.046(4) -0.017(3) -0.026(3) 0.015(3)
C57 0.058(5) 0.027(3) 0.067(5) -0.017(3) -0.020(4) 0.005(3)
C58 0.042(4) 0.044(4) 0.055(4) -0.031(3) -0.015(3) 0.009(3)
C59 0.048(4) 0.057(4) 0.038(3) -0.024(3) -0.013(3) 0.007(3)
C60 0.047(4) 0.041(3) 0.031(3) -0.017(3) -0.011(3) 0.006(3)
N1 0.021(2) 0.034(2) 0.035(2) -0.022(2) -0.0083(19) 0.0041(19)
N2 0.023(2) 0.037(3) 0.033(2) -0.020(2) -0.0131(19) 0.0047(19)
N3 0.024(2) 0.026(2) 0.035(2) -0.0150(19) -0.008(2) 0.0014(18)
N4 0.019(2) 0.027(2) 0.037(2) -0.0174(19) -0.0116(19) 0.0032(18)
O1 0.025(2) 0.0286(19) 0.0281(18) -0.0114(15) -0.0051(15) -0.0007(15)
O2 0.028(2) 0.0260(19) 0.0237(17) -0.0085(15) -0.0118(15) -0.0007(15)
O3 0.033(2) 0.035(2) 0.033(2) -0.0098(17) -0.0096(17) 0.0009(18)
O4 0.0229(19) 0.033(2) 0.0223(18) -0.0114(15) -0.0052(15) -0.0040(15)
O5 0.029(2) 0.0259(18) 0.0234(18) -0.0096(15) -0.0144(16) 0.0035(15)
O6 0.040(2) 0.028(2) 0.032(2) -0.0095(16) -0.0094(18) -0.0011(17)
O7 0.021(2) 0.056(3) 0.053(2) -0.038(2) -0.0109(19) 0.0056(18)
O8 0.045(3) 0.038(2) 0.043(2) -0.0210(19) -0.011(2) -0.004(2)
O9 0.056(3) 0.044(3) 0.041(2) -0.010(2) -0.025(2) 0.002(2)
O10 0.025(2) 0.048(2) 0.051(2) -0.031(2) -0.0165(19) 0.0078(18)
O11 0.051(3) 0.037(2) 0.056(3) -0.024(2) -0.020(2) 0.013(2)
O12 0.048(3) 0.039(2) 0.036(2) -0.0053(19) -0.013(2) -0.009(2)
O13 0.026(2) 0.033(2) 0.038(2) -0.0202(17) -0.0054(17) -0.0035(17)
O14 0.116(5) 0.063(3) 0.044(3) -0.027(3) -0.041(3) 0.017(3)
O15 0.066(3) 0.031(2) 0.042(2) -0.0045(18) -0.010(2) 0.007(2)
O16 0.025(2) 0.0273(19) 0.034(2) -0.0123(16) -0.0138(17) 0.0041(16)
O17 0.085(4) 0.080(4) 0.045(3) 0.002(3) 0.015(3) 0.006(3)
O18 0.067(3) 0.039(3) 0.049(3) 0.004(2) -0.022(2) -0.007(2)
S1 0.0426(9) 0.0346(8) 0.0347(8) -0.0104(6) -0.0093(7) 0.0013(7)
S2 0.0447(9) 0.0368(8) 0.0326(8) -0.0106(6) -0.0095(7) -0.0043(7)
S3 0.0468(9) 0.0307(7) 0.0295(7) -0.0127(6) -0.0115(7) 0.0037(6)
S4 0.0390(8) 0.0332(8) 0.0300(7) -0.0152(6) -0.0116(6) 0.0065(6)

loop_
_atom_type_symbol
_atom_type_description
_atom_type_scat_dispersion_real
_atom_type_scat_dispersion_imag
_atom_type_scat_source
C C 0.0033 0.0016 'International Tables Vol C Tables 4.2.6.8 and 6.1.1.4'
H H 0.0000 0.0000 'International Tables Vol C Tables 4.2.6.8 and 6.1.1.4'
N N 0.0061 0.0033 'International Tables Vol C Tables 4.2.6.8 and 6.1.1.4'
O O 0.0106 0.0060 'International Tables Vol C Tables 4.2.6.8 and 6.1.1.4'
S S 0.1246 0.1234 'International Tables Vol C Tables 4.2.6.8 and 6.1.1.4'

loop_
_geom_angle_atom_site_label_1
_geom_angle_atom_site_label_2
_geom_angle_atom_site_label_3
_geom_angle
O1 C1 C2 108.3(4)
O1 C1 C13 109.7(4)
C2 C1 C13 112.9(4)
O1 C1 H1 108.6
C2 C1 H1 108.6
C13 C1 H1 108.6
O2 C2 C1 108.7(4)
O2 C2 C25 110.3(4)
C1 C2 C25 111.6(4)
O2 C2 H2 108.7
C1 C2 H2 108.7
C25 C2 H2 108.7
O2 C3 C4 108.4(4)
O2 C3 H3A 110.0
C4 C3 H3A 110.0
O2 C3 H3B 110.0
C4 C3 H3B 110.0
H3A C3 H3B 108.4
O3 C4 C3 108.3(5)
O3 C4 H4A 110.0
C3 C4 H4A 110.0
O3 C4 H4B 110.0
C3 C4 H4B 110.0
H4A C4 H4B 108.4
O3 C5 C6 110.2(5)
O3 C5 H5A 109.6
C6 C5 H5A 109.6
O3 C5 H5B 109.6
C6 C5 H5B 109.6
H5A C5 H5B 108.1
O4 C6 C5 113.6(4)
O4 C6 H6A 108.8
C5 C6 H6A 108.8
O4 C6 H6B 108.8
C5 C6 H6B 108.8
H6A C6 H6B 107.7
O4 C7 C37 114.0(4)
O4 C7 C8 108.3(4)
C37 C7 C8 108.5(4)
O4 C7 H7 108.6
C37 C7 H7 108.6
C8 C7 H7 108.6
O5 C8 C49 113.6(4)
O5 C8 C7 108.1(4)
C49 C8 C7 109.7(4)
O5 C8 H8 108.4
C49 C8 H8 108.4
C7 C8 H8 108.4
O5 C9 C10 113.0(5)
O5 C9 H9A 109.0
C10 C9 H9A 109.0
O5 C9 H9B 109.0
C10 C9 H9B 109.0
H9A C9 H9B 107.8
O6 C10 C9 110.7(5)
O6 C10 H10A 109.5
C9 C10 H10A 109.5
O6 C10 H10B 109.5
C9 C10 H10B 109.5
H10A C10 H10B 108.1
O6 C11 C12 108.5(4)
O6 C11 H11A 110.0
C12 C11 H11A 110.0
O6 C11 H11B 110.0
C12 C11 H11B 110.0
H11A C11 H11B 108.4
O1 C12 C11 108.5(4)
O1 C12 H12A 110.0
C11 C12 H12A 110.0
O1 C12 H12B 110.0
C11 C12 H12B 110.0
H12A C12 H12B 108.4
O7 C13 N1 124.1(5)
O7 C13 C1 121.3(5)
N1 C13 C1 114.6(4)
N1 C14 C15 112.4(4)
N1 C14 C17 110.8(4)
C15 C14 C17 111.2(5)
N1 C14 H14 107.4
C15 C14 H14 107.4
C17 C14 H14 107.4
O8 C15 O9 123.9(6)
O8 C15 C14 124.8(5)
O9 C15 C14 111.2(5)
O9 C16 H16A 109.5
O9 C16 H16B 109.5
H16A C16 H16B 109.5
O9 C16 H16C 109.5
H16A C16 H16C 109.5
H16B C16 H16C 109.5
C14 C17 S1 114.9(4)
C14 C17 H17A 108.5
S1 C17 H17A 108.5
C14 C17 H17B 108.5
S1 C17 H17B 108.5
H17A C17 H17B 107.5
C19 C18 S1 113.5(4)
C19 C18 H18A 108.9
S1 C18 H18A 108.9
C19 C18 H18B 108.9
S1 C18 H18B 108.9
H18A C18 H18B 107.7
C20 C19 C24 118.7(6)
C20 C19 C18 119.7(6)
C24 C19 C18 121.6(6)
C19 C20 C21 121.9(7)
C19 C20 H20 119.0
C21 C20 H20 119.0
C22 C21 C20 119.0(7)
C22 C21 H21 120.5
C20 C21 H21 120.5
C23 C22 C21 119.8(7)
C23 C22 H22 120.1
C21 C22 H22 120.1
C22 C23 C24 121.2(7)
C22 C23 H23 119.4
C24 C23 H23 119.4
C19 C24 C23 119.3(6)
C19 C24 H24 120.4
C23 C24 H24 120.4
O10 C25 N2 123.8(5)
O10 C25 C2 120.9(5)
N2 C25 C2 115.3(5)
N2 C26 C29 111.1(4)
N2 C26 C27 111.9(4)
C29 C26 C27 109.9(5)
N2 C26 H26 107.9
C29 C26 H26 107.9
C27 C26 H26 107.9
O11 C27 O12 124.7(5)
O11 C27 C26 124.7(5)
O12 C27 C26 110.5(5)
O12 C28 H28A 109.5
O12 C28 H28B 109.5
H28A C28 H28B 109.5
O12 C28 H28C 109.5
H28A C28 H28C 109.5
H28B C28 H28C 109.5
C26 C29 S2 113.4(4)
C26 C29 H29A 108.9
S2 C29 H29A 108.9
C26 C29 H29B 108.9
S2 C29 H29B 108.9
H29A C29 H29B 107.7
C31 C30 S2 114.5(5)
C31 C30 H30A 108.6
S2 C30 H30A 108.6
C31 C30 H30B 108.6
S2 C30 H30B 108.6
H30A C30 H30B 107.6
C36 C31 C32 118.9(6)
C36 C31 C30 121.5(6)
C32 C31 C30 119.6(6)
C31 C32 C33 119.8(7)
C31 C32 H32 120.1
C33 C32 H32 120.1
C34 C33 C32 121.3(8)
C34 C33 H33 119.4
C32 C33 H33 119.4
C33 C34 C35 119.0(8)
C33 C34 H34 120.5
C35 C34 H34 120.5
C34 C35 C36 120.6(7)
C34 C35 H35 119.7
C36 C35 H35 119.7
C31 C36 C35 120.4(7)
C31 C36 H36 119.8
C35 C36 H36 119.8
O13 C37 N3 124.0(5)
O13 C37 C7 119.7(4)
N3 C37 C7 116.3(5)
N3 C38 C39 110.6(4)
N3 C38 C41 110.9(4)
C39 C38 C41 107.0(5)
N3 C38 H38 109.4
C39 C38 H38 109.4
C41 C38 H38 109.4
O14 C39 O15 125.2(6)
O14 C39 C38 126.8(6)
O15 C39 C38 108.0(5)
O15 C40 H40A 109.5
O15 C40 H40B 109.5
H40A C40 H40B 109.5
O15 C40 H40C 109.5
H40A C40 H40C 109.5
H40B C40 H40C 109.5
C38 C41 S3 114.4(4)
C38 C41 H41A 108.7
S3 C41 H41A 108.7
C38 C41 H41B 108.7
S3 C41 H41B 108.7
H41A C41 H41B 107.6
C43 C42 S3 115.2(4)
C43 C42 H42A 108.5
S3 C42 H42A 108.5
C43 C42 H42B 108.5
S3 C42 H42B 108.5
H42A C42 H42B 107.5
C44 C43 C48 119.0(6)
C44 C43 C42 121.2(5)
C48 C43 C42 119.8(6)
C43 C44 C45 120.9(6)
C43 C44 H44 119.5
C45 C44 H44 119.5
C46 C45 C44 119.7(7)
C46 C45 H45 120.1
C44 C45 H45 120.1
C47 C46 C45 120.1(6)
C47 C46 H46 119.9
C45 C46 H46 119.9
C46 C47 C48 120.1(6)
C46 C47 H47 120.0
C48 C47 H47 120.0
C47 C48 C43 120.2(6)
C47 C48 H48 119.9
C43 C48 H48 119.9
O16 C49 N4 123.6(5)
O16 C49 C8 119.9(5)
N4 C49 C8 116.5(4)
N4 C50 C53 110.4(5)
N4 C50 C51 108.7(4)
C53 C50 C51 110.4(4)
N4 C50 H50 109.1
C53 C50 H50 109.1
C51 C50 H50 109.1
O17 C51 O18 123.5(6)
O17 C51 C50 124.2(6)
O18 C51 C50 112.3(5)
O18 C52 H52A 109.5
O18 C52 H52B 109.5
H52A C52 H52B 109.5
O18 C52 H52C 109.5
H52A C52 H52C 109.5
H52B C52 H52C 109.5
C50 C53 S4 113.7(4)
C50 C53 H53A 108.8
S4 C53 H53A 108.8
C50 C53 H53B 108.8
S4 C53 H53B 108.8
H53A C53 H53B 107.7
C55 C54 S4 112.5(4)
C55 C54 H54A 109.1
S4 C54 H54A 109.1
C55 C54 H54B 109.1
S4 C54 H54B 109.1
H54A C54 H54B 107.8
C60 C55 C56 119.4(6)
C60 C55 C54 122.0(5)
C56 C55 C54 118.6(6)
C55 C56 C57 118.8(6)
C55 C56 H56 120.6
C57 C56 H56 120.6
C58 C57 C56 121.7(6)
C58 C57 H57 119.1
C56 C57 H57 119.1
C57 C58 C59 118.9(6)
C57 C58 H58 120.5
C59 C58 H58 120.5
C60 C59 C58 120.2(6)
C60 C59 H59 119.9
C58 C59 H59 119.9
C55 C60 C59 120.9(6)
C55 C60 H60 119.6
C59 C60 H60 119.6
C13 N1 C14 124.3(4)
C13 N1 H1N 117.9
C14 N1 H1N 117.9
C25 N2 C26 123.6(5)
C25 N2 H2N 118.2
C26 N2 H2N 118.2
C37 N3 C38 121.4(5)
C37 N3 H3N 119.3
C38 N3 H3N 119.3
C49 N4 C50 118.7(5)
C49 N4 H4N 120.7
C50 N4 H4N 120.7
C12 O1 C1 111.8(4)
C2 O2 C3 111.3(4)
C4 O3 C5 114.2(4)
C7 O4 C6 113.8(4)
C8 O5 C9 114.3(4)
C11 O6 C10 113.6(4)
C15 O9 C16 116.8(6)
C27 O12 C28 115.8(6)
C39 O15 C40 114.6(6)
C51 O18 C52 117.1(6)
C17 S1 C18 100.3(3)
C29 S2 C30 100.1(3)
C41 S3 C42 100.7(3)
C53 S4 C54 100.9(3)

loop_
_geom_bond_atom_site_label_1
_geom_bond_atom_site_label_2
_geom_bond_distance
C1 O1 1.427(6)
C1 C2 1.522(7)
C1 C13 1.545(7)
C1 H1 1.0000
C2 O2 1.420(6)
C2 C25 1.535(7)
C2 H2 1.0000
C3 O2 1.437(6)
C3 C4 1.511(8)
C3 H3A 0.9900
C3 H3B 0.9900
C4 O3 1.417(7)
C4 H4A 0.9900
C4 H4B 0.9900
C5 O3 1.432(8)
C5 C6 1.503(9)
C5 H5A 0.9900
C5 H5B 0.9900
C6 O4 1.435(6)
C6 H6A 0.9900
C6 H6B 0.9900
C7 O4 1.421(6)
C7 C37 1.515(7)
C7 C8 1.532(6)
C7 H7 1.0000
C8 O5 1.414(6)
C8 C49 1.532(7)
C8 H8 1.0000
C9 O5 1.437(6)
C9 C10 1.503(9)
C9 H9A 0.9900
C9 H9B 0.9900
C10 O6 1.436(8)
C10 H10A 0.9900
C10 H10B 0.9900
C11 O6 1.433(7)
C11 C12 1.505(9)
C11 H11A 0.9900
C11 H11B 0.9900
C12 O1 1.426(6)
C12 H12A 0.9900
C12 H12B 0.9900
C13 O7 1.220(6)
C13 N1 1.320(7)
C14 N1 1.450(6)
C14 C15 1.512(8)
C14 C17 1.534(8)
C14 H14 1.0000
C15 O8 1.223(7)
C15 O9 1.326(7)
C16 O9 1.441(8)
C16 H16A 0.9800
C16 H16B 0.9800
C16 H16C 0.9800
C17 S1 1.807(6)
C17 H17A 0.9900
C17 H17B 0.9900
C18 C19 1.512(9)
C18 S1 1.831(6)
C18 H18A 0.9900
C18 H18B 0.9900
C19 C20 1.379(9)
C19 C24 1.389(9)
C20 C21 1.389(10)
C20 H20 0.9500
C21 C22 1.377(11)
C21 H21 0.9500
C22 C23 1.374(11)
C22 H22 0.9500
C23 C24 1.395(10)
C23 H23 0.9500
C24 H24 0.9500
C25 O10 1.223(6)
C25 N2 1.326(7)
C26 N2 1.455(7)
C26 C29 1.532(7)
C26 C27 1.532(8)
C26 H26 1.0000
C27 O11 1.196(7)
C27 O12 1.344(7)
C28 O12 1.443(8)
C28 H28A 0.9800
C28 H28B 0.9800
C28 H28C 0.9800
C29 S2 1.812(6)
C29 H29A 0.9900
C29 H29B 0.9900
C30 C31 1.516(9)
C30 S2 1.822(7)
C30 H30A 0.9900
C30 H30B 0.9900
C31 C36 1.377(9)
C31 C32 1.385(9)
C32 C33 1.385(10)
C32 H32 0.9500
C33 C34 1.363(13)
C33 H33 0.9500
C34 C35 1.372(12)
C34 H34 0.9500
C35 C36 1.385(10)
C35 H35 0.9500
C36 H36 0.9500
C37 O13 1.230(6)
C37 N3 1.346(7)
C38 N3 1.448(7)
C38 C39 1.541(9)
C38 C41 1.542(7)
C38 H38 1.0000
C39 O14 1.162(8)
C39 O15 1.337(8)
C40 O15 1.479(8)
C40 H40A 0.9800
C40 H40B 0.9800
C40 H40C 0.9800
C41 S3 1.804(6)
C41 H41A 0.9900
C41 H41B 0.9900
C42 C43 1.507(8)
C42 S3 1.822(6)
C42 H42A 0.9900
C42 H42B 0.9900
C43 C44 1.367(9)
C43 C48 1.388(8)
C44 C45 1.385(10)
C44 H44 0.9500
C45 C46 1.371(10)
C45 H45 0.9500
C46 C47 1.370(10)
C46 H46 0.9500
C47 C48 1.381(9)
C47 H47 0.9500
C48 H48 0.9500
C49 O16 1.224(6)
C49 N4 1.337(7)
C50 N4 1.456(7)
C50 C53 1.514(8)
C50 C51 1.524(8)
C50 H50 1.0000
C51 O17 1.200(8)
C51 O18 1.319(8)
C52 O18 1.471(8)
C52 H52A 0.9800
C52 H52B 0.9800
C52 H52C 0.9800
C53 S4 1.810(5)
C53 H53A 0.9900
C53 H53B 0.9900
C54 C55 1.500(8)
C54 S4 1.842(6)
C54 H54A 0.9900
C54 H54B 0.9900
C55 C60 1.372(9)
C55 C56 1.391(8)
C56 C57 1.395(9)
C56 H56 0.9500
C57 C58 1.360(10)
C57 H57 0.9500
C58 C59 1.385(9)
C58 H58 0.9500
C59 C60 1.381(9)
C59 H59 0.9500
C60 H60 0.9500
N1 H1N 0.8800
N2 H2N 0.8800
N3 H3N 0.8800
N4 H4N 0.8800

loop_
_geom_hbond_atom_site_label_D
_geom_hbond_atom_site_label_H
_geom_hbond_atom_site_label_A
_geom_hbond_distance_DH
_geom_hbond_distance_HA
_geom_hbond_distance_DA
_geom_hbond_angle_DHA
_geom_hbond_site_symmetry_A
N1 H1N O16 0.88 2.19 2.853(6) 132.1 .
N2 H2N O13 0.88 2.38 3.012(6) 129.2 .
N3 H3N O10 0.88 2.07 2.898(6) 155.4 1_655
N4 H4N O7 0.88 2.00 2.832(6) 158.0 1_655

loop_
_geom_torsion_atom_site_label_1
_geom_torsion_atom_site_label_2
_geom_torsion_atom_site_label_3
_geom_torsion_atom_site_label_4
_geom_torsion
O1 C1 C2 O2 -62.7(5)
C13 C1 C2 O2 59.0(5)
O1 C1 C2 C25 59.2(5)
C13 C1 C2 C25 -179.0(4)
O2 C3 C4 O3 73.4(5)
O3 C5 C6 O4 -78.8(6)
O4 C7 C8 O5 -67.4(5)
C37 C7 C8 O5 56.8(5)
O4 C7 C8 C49 57.0(5)
C37 C7 C8 C49 -178.8(4)
O5 C9 C10 O6 -80.1(6)
O6 C11 C12 O1 73.2(5)
O1 C1 C13 O7 -136.5(5)
C2 C1 C13 O7 102.6(6)
O1 C1 C13 N1 41.1(6)
C2 C1 C13 N1 -79.9(6)
N1 C14 C15 O8 -145.2(5)
C17 C14 C15 O8 -20.4(7)
N1 C14 C15 O9 38.2(6)
C17 C14 C15 O9 163.1(4)
N1 C14 C17 S1 -76.3(5)
C15 C14 C17 S1 158.0(4)
S1 C18 C19 C20 114.1(6)
S1 C18 C19 C24 -64.5(6)
C24 C19 C20 C21 0.1(9)
C18 C19 C20 C21 -178.6(6)
C19 C20 C21 C22 0.5(11)
C20 C21 C22 C23 -1.1(10)
C21 C22 C23 C24 1.1(10)
C20 C19 C24 C23 0.0(8)
C18 C19 C24 C23 178.6(5)
C22 C23 C24 C19 -0.6(9)
O2 C2 C25 O10 -138.7(5)
C1 C2 C25 O10 100.3(6)
O2 C2 C25 N2 39.1(6)
C1 C2 C25 N2 -81.9(6)
N2 C26 C27 O11 -142.3(6)
C29 C26 C27 O11 -18.4(8)
N2 C26 C27 O12 41.7(6)
C29 C26 C27 O12 165.6(5)
N2 C26 C29 S2 -75.6(5)
C27 C26 C29 S2 160.1(4)
S2 C30 C31 C36 -58.9(7)
S2 C30 C31 C32 121.0(6)
C36 C31 C32 C33 0.0(9)
C30 C31 C32 C33 -180.0(6)
C31 C32 C33 C34 0.7(11)
C32 C33 C34 C35 -1.1(11)
C33 C34 C35 C36 0.9(11)
C32 C31 C36 C35 -0.2(9)
C30 C31 C36 C35 179.8(6)
C34 C35 C36 C31 -0.3(10)
O4 C7 C37 O13 -170.9(4)
C8 C7 C37 O13 68.3(6)
O4 C7 C37 N3 10.5(6)
C8 C7 C37 N3 -110.3(5)
N3 C38 C39 O14 -14.2(10)
C41 C38 C39 O14 106.7(8)
N3 C38 C39 O15 165.8(5)
C41 C38 C39 O15 -73.2(6)
N3 C38 C41 S3 -53.8(6)
C39 C38 C41 S3 -174.5(4)
S3 C42 C43 C44 110.1(6)
S3 C42 C43 C48 -70.6(7)
C48 C43 C44 C45 -1.1(10)
C42 C43 C44 C45 178.1(6)
C43 C44 C45 C46 1.8(12)
C44 C45 C46 C47 -0.6(12)
C45 C46 C47 C48 -1.3(12)
C46 C47 C48 C43 2.0(11)
C44 C43 C48 C47 -0.8(10)
C42 C43 C48 C47 180.0(6)
O5 C8 C49 O16 -166.7(4)
C7 C8 C49 O16 72.2(5)
O5 C8 C49 N4 12.4(6)
C7 C8 C49 N4 -108.7(5)
N4 C50 C51 O17 -51.9(9)
C53 C50 C51 O17 69.4(8)
N4 C50 C51 O18 126.9(5)
C53 C50 C51 O18 -111.8(6)
N4 C50 C53 S4 -58.4(5)
C51 C50 C53 S4 -178.6(4)
S4 C54 C55 C60 -76.8(6)
S4 C54 C55 C56 102.8(6)
C60 C55 C56 C57 2.7(9)
C54 C55 C56 C57 -176.9(5)
C55 C56 C57 C58 -0.7(10)
C56 C57 C58 C59 -1.5(10)
C57 C58 C59 C60 1.6(10)
C56 C55 C60 C59 -2.6(9)
C54 C55 C60 C59 177.0(6)
C58 C59 C60 C55 0.4(9)
O7 C13 N1 C14 1.2(9)
C1 C13 N1 C14 -176.3(5)
C15 C14 N1 C13 -111.0(6)
C17 C14 N1 C13 124.0(5)
O10 C25 N2 C26 1.6(8)
C2 C25 N2 C26 -176.2(4)
C29 C26 N2 C25 121.8(6)
C27 C26 N2 C25 -115.0(6)
O13 C37 N3 C38 1.3(8)
C7 C37 N3 C38 179.9(4)
C39 C38 N3 C37 -91.1(6)
C41 C38 N3 C37 150.3(5)
O16 C49 N4 C50 0.6(7)
C8 C49 N4 C50 -178.4(4)
C53 C50 N4 C49 164.0(4)
C51 C50 N4 C49 -74.7(6)
C11 C12 O1 C1 -171.8(4)
C2 C1 O1 C12 -165.8(4)
C13 C1 O1 C12 70.5(5)
C1 C2 O2 C3 -164.5(4)
C25 C2 O2 C3 72.8(5)
C4 C3 O2 C2 -172.0(4)
C3 C4 O3 C5 -172.3(4)
C6 C5 O3 C4 153.4(5)
C37 C7 O4 C6 89.4(5)
C8 C7 O4 C6 -149.7(4)
C5 C6 O4 C7 72.5(6)
C49 C8 O5 C9 85.1(5)
C7 C8 O5 C9 -153.0(4)
C10 C9 O5 C8 69.2(6)
C12 C11 O6 C10 -170.6(4)
C9 C10 O6 C11 152.3(5)
O8 C15 O9 C16 6.2(8)
C14 C15 O9 C16 -177.2(5)
O11 C27 O12 C28 7.2(9)
C26 C27 O12 C28 -176.7(6)
O14 C39 O15 C40 -5.4(10)
C38 C39 O15 C40 174.5(5)
O17 C51 O18 C52 4.3(10)
C50 C51 O18 C52 -174.5(5)
C14 C17 S1 C18 -73.9(4)
C19 C18 S1 C17 -49.4(5)
C26 C29 S2 C30 -73.7(5)
C31 C30 S2 C29 -49.8(5)
C38 C41 S3 C42 -83.2(4)
C43 C42 S3 C41 -73.4(5)
C50 C53 S4 C54 -82.6(4)
C55 C54 S4 C53 -75.9(5)
